data_7250550
loop_
_publ_author_name
'Zaguzin, Alexander S.'
'Zaitsev, Artem V.'
'Abramov, Pavel A.'
'Novikov, Alexander S.'
'Fedin, Vladimir P.'
'Adonin, Sergey A.'

_publ_section_title
;
 Strong halogen bonds with guest molecules in a Co(ii)
 2,5-diiodoterephthalate metal--organic framework
;
_journal_issue 28
_journal_name_full CrystEngComm
_journal_page_first 4863
_journal_page_last 4867
_journal_paper_doi 10.1039/D5CE00440C
_journal_volume 27
_journal_year 2025
_chemical_formula_sum 'C44.5 H38.25 Co2 I4 N6 O9'
_chemical_formula_weight 1426.52
_space_group_crystal_system orthorhombic
_space_group_IT_number 60
_space_group_name_Hall '-P 2n 2ab'
_space_group_name_H-M_alt 'P b c n'
_atom_sites_solution_hydrogens geom
_audit_creation_method SHELXL-2019/3
_audit_update_record
;
2025-03-25 deposited with the CCDC.	2025-06-11 downloaded from the CCDC.
;
_cell_angle_alpha 90
_cell_angle_beta 90
_cell_angle_gamma 90
_cell_formula_units_Z 8
_cell_length_a 22.7381(4)
_cell_length_b 22.6517(5)
_cell_length_c 19.7113(4)
_cell_measurement_reflns_used 9356
_cell_measurement_temperature 150(2)
_cell_measurement_theta_max 28.2477
_cell_measurement_theta_min 2.2591
_cell_volume 10152.4(4)
_computing_cell_refinement 'SAINT (Bruker-AXS, 2016)'
_computing_data_collection 'APEX3 (Bruker-AXS, 2016)'
_computing_data_reduction 'SAINT (Bruker-AXS, 2016)'
_computing_molecular_graphics 'ShelXle (H\"ubschle, 2011)'
_computing_publication_material 'CIFTAB-2014/2 (Sheldrick, 2014)'
_computing_structure_refinement 'SHELXL-2019/3 (Sheldrick, 2019)'
_computing_structure_solution 'SHELXS-2014/5 (Sheldrick, 2014)'
_diffrn_ambient_temperature 150(2)
_diffrn_detector PIXEL
_diffrn_detector_area_resol_mean 7.41
_diffrn_detector_type 'Bruker PHOTON III area detector'
_diffrn_measured_fraction_theta_full 0.998
_diffrn_measured_fraction_theta_max 0.999
_diffrn_measurement_device 'three-circle diffractometer'
_diffrn_measurement_device_type 'Bruker D8 Venture diffractometer'
_diffrn_measurement_method '\w and \f scans'
_diffrn_radiation_monochromator 'Incoatec HELIOS multilayer mirrors'
_diffrn_radiation_type MoK\a
_diffrn_radiation_wavelength 0.71073
_diffrn_reflns_av_R_equivalents 0.0706
_diffrn_reflns_av_unetI/netI 0.0411
_diffrn_reflns_Laue_measured_fraction_full 0.998
_diffrn_reflns_Laue_measured_fraction_max 0.999
_diffrn_reflns_limit_h_max 30
_diffrn_reflns_limit_h_min -30
_diffrn_reflns_limit_k_max 30
_diffrn_reflns_limit_k_min -30
_diffrn_reflns_limit_l_max 26
_diffrn_reflns_limit_l_min -25
_diffrn_reflns_number 114068
_diffrn_reflns_point_group_measured_fraction_full 0.998
_diffrn_reflns_point_group_measured_fraction_max 0.999
_diffrn_reflns_theta_full 25.500
_diffrn_reflns_theta_max 28.294
_diffrn_reflns_theta_min 1.636
_diffrn_source 'Incoatec IuS3.0 microfocus X-ray tube'
_exptl_absorpt_coefficient_mu 3.143
_exptl_absorpt_correction_T_max 0.7457
_exptl_absorpt_correction_T_min 0.6563
_exptl_absorpt_correction_type multi-scan
_exptl_absorpt_process_details
;
 SADABS 2016/2: Krause, L., Herbst-Irmer, R., Sheldrick G.M. & Stalke D.,
 J. Appl. Cryst. 48 (2015) 3-10
;
_exptl_crystal_colour violet
_exptl_crystal_density_diffrn 1.867
_exptl_crystal_description block
_exptl_crystal_F_000 5482
_exptl_crystal_size_max 0.150
_exptl_crystal_size_mid 0.060
_exptl_crystal_size_min 0.060
_refine_diff_density_max 1.649
_refine_diff_density_min -1.935
_refine_diff_density_rms 0.159
_refine_ls_extinction_method none
_refine_ls_goodness_of_fit_ref 1.060
_refine_ls_hydrogen_treatment constr
_refine_ls_matrix_type full
_refine_ls_number_parameters 610
_refine_ls_number_reflns 12610
_refine_ls_number_restraints 72
_refine_ls_restrained_S_all 1.066
_refine_ls_R_factor_all 0.0749
_refine_ls_R_factor_gt 0.0506
_refine_ls_shift/su_max 0.001
_refine_ls_shift/su_mean 0.000
_refine_ls_structure_factor_coef Fsqd
_refine_ls_weighting_details 'w=1/[\s^2^(Fo^2^)+(0.0666P)^2^+36.7259P] where P=(Fo^2^+2Fc^2^)/3'
_refine_ls_weighting_scheme calc
_refine_ls_wR_factor_gt 0.1305
_refine_ls_wR_factor_ref 0.1397
_reflns_Friedel_coverage 0.000
_reflns_number_gt 9490
_reflns_number_total 12610
_reflns_threshold_expression 'I > 2\s(I)'
_cod_data_source_file d5ce00440c2.cif
_cod_data_source_block VIZ12_1
_cod_depositor_comments 'Adding full bibliography for 7250550--7250551.cif.'
_cod_original_formula_sum 'C44.50 H38.25 Co2 I4 N6 O9'
_cod_database_code 7250550
_shelx_shelxl_version_number 2019/3
_shelx_space_group_comment
;
The symmetry employed for this shelxl refinement is uniquely defined
by the following loop, which should always be used as a source of
symmetry information in preference to the above space-group names.
They are only intended as comments.
;
_shelx_estimated_absorpt_t_min 0.650
_shelx_estimated_absorpt_t_max 0.834

loop_
_space_group_symop_operation_xyz
'x, y, z'
'-x+1/2, -y+1/2, z+1/2'
'-x, y, -z+1/2'
'x+1/2, -y+1/2, -z'
'-x, -y, -z'
'x-1/2, y-1/2, -z-1/2'
'x, -y, z-1/2'
'-x-1/2, y-1/2, z'

loop_
_atom_site_label
_atom_site_type_symbol
_atom_site_fract_x
_atom_site_fract_y
_atom_site_fract_z
_atom_site_U_iso_or_equiv
_atom_site_adp_type
_atom_site_occupancy
_atom_site_site_symmetry_order
_atom_site_calc_flag
_atom_site_refinement_flags_posn
_atom_site_refinement_flags_adp
_atom_site_refinement_flags_occupancy
_atom_site_disorder_assembly
_atom_site_disorder_group
I5 I 0.9780(2) 0.4991(2) 0.6746(3) 0.0587(13) Uiso 0.1 1 d . . P . .
C44 C 0.9262(13) 0.5845(13) 0.7915(14) 0.046(6) Uiso 0.25 1 d . . P . .
H44A H 0.889154 0.564212 0.801363 0.069 Uiso 0.25 1 calc R U P . .
H44B H 0.942150 0.601384 0.833449 0.069 Uiso 0.25 1 calc R U P . .
H44C H 0.954481 0.556342 0.772539 0.069 Uiso 0.25 1 calc R U P . .
C51 C 0.9133(17) 0.6164(17) 0.6770(18) 0.069(9) Uiso 0.25 1 d . . P . .
H51A H 0.933907 0.646772 0.650783 0.103 Uiso 0.25 1 calc R U P . .
H51B H 0.872050 0.614689 0.662647 0.103 Uiso 0.25 1 calc R U P . .
H51C H 0.931920 0.577973 0.669098 0.103 Uiso 0.25 1 calc R U P . .
I2 I 0.57371(2) 0.38600(2) 0.41789(2) 0.03845(12) Uani 1 1 d . . . . .
Co1 Co 0.72415(3) 0.60615(3) 0.52219(3) 0.01780(14) Uani 1 1 d . . . . .
O3 O 0.66092(14) 0.46433(15) 0.50510(19) 0.0228(7) Uani 1 1 d . . . . .
O4 O 0.64481(14) 0.56192(15) 0.51096(19) 0.0233(7) Uani 1 1 d . . . . .
N3 N 0.67122(18) 0.68342(19) 0.5278(2) 0.0241(9) Uani 1 1 d . . . . .
N4 N 0.30713(18) 0.85508(18) 0.4707(2) 0.0240(9) Uani 1 1 d . . . . .
C1 C 0.62896(19) 0.5096(2) 0.5056(2) 0.0180(9) Uani 1 1 d . . . . .
C2 C 0.5287(2) 0.5458(2) 0.5309(2) 0.0207(10) Uani 1 1 d . . . . .
H2 H 0.548176 0.577631 0.552899 0.025 Uiso 1 1 calc R U . . .
C3 C 0.56218(19) 0.5018(2) 0.5008(2) 0.0183(9) Uani 1 1 d . . . . .
C4 C 0.5323(2) 0.4551(2) 0.4700(2) 0.0192(9) Uani 1 1 d . . . . .
C5 C 0.6676(2) 0.7226(2) 0.4773(3) 0.0323(13) Uani 1 1 d . . . . .
H5 H 0.696984 0.722318 0.443086 0.039 Uiso 1 1 calc R U . . .
C6 C 0.6224(3) 0.7638(3) 0.4728(4) 0.0395(14) Uani 1 1 d . . . . .
H6 H 0.621773 0.791470 0.436571 0.047 Uiso 1 1 calc R U . . .
C7 C 0.5787(3) 0.7645(3) 0.5209(4) 0.0450(17) Uani 1 1 d . . . . .
C8 C 0.5832(3) 0.7250(3) 0.5750(4) 0.0454(17) Uani 1 1 d . . . . .
H8 H 0.554721 0.724885 0.610197 0.055 Uiso 1 1 calc R U . . .
C9 C 0.6301(3) 0.6858(3) 0.5763(3) 0.0365(14) Uani 1 1 d . . . . .
H9 H 0.633194 0.659269 0.613439 0.044 Uiso 1 1 calc R U . . .
C10 C 0.5248(3) 0.8039(3) 0.5145(4) 0.0526(19) Uani 1 1 d . . . . .
H10A H 0.509393 0.813406 0.560152 0.063 Uiso 1 1 calc R U . . .
H10B H 0.535754 0.841309 0.491855 0.063 Uiso 1 1 calc R U . . .
C11 C 0.4792(3) 0.7739(3) 0.4749(5) 0.053(2) Uani 1 1 d . . . . .
H11A H 0.474456 0.733428 0.493064 0.064 Uiso 1 1 calc R U . . .
H11B H 0.493196 0.770256 0.427508 0.064 Uiso 1 1 calc R U . . .
C12 C 0.3552(2) 0.8862(3) 0.4882(4) 0.0380(15) Uani 1 1 d . . . . .
H12 H 0.350612 0.926802 0.498987 0.046 Uiso 1 1 calc R U . . .
C13 C 0.4110(3) 0.8618(3) 0.4911(4) 0.0476(19) Uani 1 1 d . . . . .
H13 H 0.443307 0.885446 0.504879 0.057 Uiso 1 1 calc R U . . .
C14 C 0.4200(3) 0.8033(3) 0.4741(4) 0.0407(15) Uani 1 1 d . . . . .
C15 C 0.3699(2) 0.7719(3) 0.4545(4) 0.0432(17) Uani 1 1 d . . . . .
H15 H 0.373285 0.731659 0.441537 0.052 Uiso 1 1 calc R U . . .
C16 C 0.3160(2) 0.7986(3) 0.4538(4) 0.0385(15) Uani 1 1 d . . . . .
H16 H 0.282905 0.775754 0.440557 0.046 Uiso 1 1 calc R U . . .
I1 I 0.94099(2) 0.44116(2) 0.64777(2) 0.04166(13) Uani 0.9 1 d . . P . .
Co2 Co 0.75374(3) 0.45622(3) 0.50929(3) 0.01603(14) Uani 1 1 d . . . . .
O1 O 0.8834(3) 0.4001(3) 0.4488(4) 0.091(2) Uani 1 1 d . . . . .
O2 O 0.84323(16) 0.46270(19) 0.5161(2) 0.0362(10) Uani 1 1 d . . . . .
N1 N 0.75531(19) 0.10937(18) 0.0857(2) 0.0233(9) Uani 1 1 d . . . . .
N2 N 0.7501(2) 0.39304(19) 0.4297(2) 0.0269(9) Uani 1 1 d . U . . .
C25 C 1.0298(3) 0.5048(3) 0.5598(3) 0.0349(13) Uani 1 1 d . . . . .
H25 H 1.050266 0.507616 0.601667 0.042 Uiso 1 1 calc R U . . .
C26 C 0.9753(3) 0.4779(3) 0.5584(3) 0.0345(13) Uani 1 1 d . . . . .
C27 C 0.9448(2) 0.4725(2) 0.4977(4) 0.0351(14) Uani 1 1 d . . . . .
C28 C 0.7189(3) 0.3428(3) 0.4366(4) 0.0414(14) Uani 1 1 d . U . . .
H28 H 0.701333 0.334464 0.479255 0.050 Uiso 1 1 calc R U . . .
C29 C 0.7114(4) 0.3026(3) 0.3841(4) 0.0580(19) Uani 1 1 d . U . . .
H29 H 0.690488 0.266837 0.391520 0.070 Uiso 1 1 calc R U . . .
C30 C 0.7341(5) 0.3149(4) 0.3219(5) 0.070(2) Uani 1 1 d . U . . .
C31 C 0.7675(5) 0.3658(4) 0.3158(4) 0.074(3) Uani 1 1 d . . . . .
H31 H 0.785363 0.374922 0.273468 0.088 Uiso 1 1 calc R U . . .
C32 C 0.7754(3) 0.4035(3) 0.3700(3) 0.0434(15) Uani 1 1 d . U . . .
H32 H 0.799338 0.437603 0.364696 0.052 Uiso 1 1 calc R U . . .
C33 C 0.7243(5) 0.2751(4) 0.2616(5) 0.085(2) Uani 1 1 d . U . . .
H33A H 0.683331 0.260302 0.262782 0.102 Uiso 1 1 calc R U . . .
H33B H 0.729116 0.298440 0.219556 0.102 Uiso 1 1 calc R U . . .
C34 C 0.7631(4) 0.2262(4) 0.2593(5) 0.068(2) Uani 1 1 d . U . . .
H34A H 0.755369 0.201140 0.299550 0.081 Uiso 1 1 calc R U . . .
H34B H 0.803844 0.241179 0.263454 0.081 Uiso 1 1 calc R U . . .
C35 C 0.7598(3) 0.1871(3) 0.1963(4) 0.0480(17) Uani 1 1 d . U . . .
C36 C 0.7099(3) 0.1821(3) 0.1558(4) 0.0496(18) Uani 1 1 d . . . . .
H36 H 0.676067 0.205341 0.165445 0.059 Uiso 1 1 calc R U . . .
C37 C 0.7095(3) 0.1433(3) 0.1015(3) 0.0339(13) Uani 1 1 d . . . . .
H37 H 0.675056 0.140831 0.074312 0.041 Uiso 1 1 calc R U . . .
C38 C 0.8040(2) 0.1155(3) 0.1234(3) 0.0317(12) Uani 1 1 d . . . . .
H38 H 0.837474 0.092663 0.111588 0.038 Uiso 1 1 calc R U . . .
C39 C 0.8083(3) 0.1531(3) 0.1783(3) 0.0421(15) Uani 1 1 d . . . . .
H39 H 0.843868 0.155729 0.203456 0.051 Uiso 1 1 calc R U . . .
C48 C 0.8850(3) 0.4422(3) 0.4869(3) 0.0355(14) Uani 1 1 d . . . . .
O9 O 0.9410(4) 0.1887(6) 0.1773(8) 0.085(4) Uani 0.5 1 d . U P . .
N5 N 1.0249(3) 0.1379(4) 0.1581(4) 0.077(2) Uani 1 1 d . U . . .
C40 C 0.9920(7) 0.0850(6) 0.1518(7) 0.130(5) Uani 1 1 d . U . . .
H40A H 0.981346 0.078883 0.104123 0.195 Uiso 1 1 calc R U . . .
H40B H 0.956156 0.087850 0.179230 0.195 Uiso 1 1 calc R U . . .
H40C H 1.015717 0.051584 0.167648 0.195 Uiso 1 1 calc R U . . .
C46 C 0.9937(5) 0.1844(6) 0.1718(7) 0.103(3) Uani 1 1 d . U . . .
H46 H 1.015258 0.219817 0.178445 0.124 Uiso 1 1 calc R U . . .
C47 C 1.0833(5) 0.1371(6) 0.1512(8) 0.120(4) Uani 1 1 d . U . . .
H47A H 1.097443 0.176952 0.140888 0.180 Uiso 1 1 calc R U . . .
H47B H 1.094041 0.110365 0.114041 0.180 Uiso 1 1 calc R U . . .
H47C H 1.101365 0.123232 0.193423 0.180 Uiso 1 1 calc R U . . .
I3 I 0.60192(2) 0.55139(2) 0.71607(2) 0.04963(14) Uani 1 1 d . . . . .
I4 I 0.86047(2) 0.40923(2) 0.81037(2) 0.04251(13) Uani 1 1 d . . . . .
O5 O 0.75499(15) 0.52535(16) 0.58258(17) 0.0232(7) Uani 1 1 d . . . . .
O6 O 0.71484(18) 0.60017(17) 0.6347(2) 0.0322(9) Uani 1 1 d . . . . .
O7 O 0.72361(18) 0.38297(18) 0.9098(2) 0.0359(10) Uani 1 1 d . . . . .
O8 O 0.75903(17) 0.46784(19) 0.94310(19) 0.0330(9) Uani 1 1 d . . . . .
C17 C 0.7336(2) 0.5487(2) 0.6350(3) 0.0228(10) Uani 1 1 d . . . . .
C18 C 0.7315(2) 0.5142(2) 0.6995(2) 0.0212(10) Uani 1 1 d . . . . .
C19 C 0.6828(2) 0.5140(2) 0.7439(3) 0.0253(11) Uani 1 1 d . . . . .
C20 C 0.6859(2) 0.4868(3) 0.8065(3) 0.0270(11) Uani 1 1 d . . . . .
H20 H 0.652903 0.487645 0.836084 0.032 Uiso 1 1 calc R U . . .
C21 C 0.7376(2) 0.4580(2) 0.8266(2) 0.0199(10) Uani 1 1 d . . . . .
C22 C 0.7836(2) 0.4545(2) 0.7810(2) 0.0229(10) Uani 1 1 d . . . . .
C23 C 0.7813(2) 0.4821(2) 0.7186(2) 0.0216(10) Uani 1 1 d . . . . .
H23 H 0.813763 0.479269 0.688457 0.026 Uiso 1 1 calc R U . . .
C24 C 0.7403(2) 0.4340(2) 0.8975(3) 0.0241(11) Uani 1 1 d . . . . .
N7 N 0.500000 0.7476(7) 0.750000 0.106(4) Uiso 1 2 d DS . P . .
C41 C 0.4805(10) 0.6886(10) 0.7461(13) 0.036(5) Uiso 0.25 1 d D . P A -1
H41A H 0.505581 0.657360 0.760061 0.043 Uiso 0.25 1 calc R U P A -1
H41B H 0.442179 0.680064 0.729424 0.043 Uiso 0.25 1 calc R U P A -1
C42 C 0.452(2) 0.7831(15) 0.704(3) 0.100(15) Uiso 0.25 1 d D . P A -1
H42A H 0.459735 0.774999 0.655533 0.150 Uiso 0.25 1 calc R U P A -1
H42B H 0.455841 0.825594 0.712021 0.150 Uiso 0.25 1 calc R U P A -1
H42C H 0.412419 0.770069 0.715370 0.150 Uiso 0.25 1 calc R U P A -1
C43 C 0.5638(18) 0.7329(15) 0.7802(18) 0.073(10) Uiso 0.25 1 d D . P A -1
H43 H 0.589369 0.700944 0.769786 0.088 Uiso 0.25 1 calc R U P A -1
O11 O 0.5722(15) 0.7811(17) 0.8274(18) 0.135(14) Uiso 0.25 1 d D . P A -1
O10 O 0.9466(13) 0.6895(12) 0.8326(12) 0.090(8) Uiso 0.25 1 d D . P . .
N6 N 0.9161(7) 0.6299(7) 0.7445(8) 0.070(4) Uiso 0.5 1 d D . P . .
C45 C 0.9114(19) 0.6912(12) 0.7706(18) 0.103(15) Uiso 0.25 1 d D . P . .
H45 H 0.890614 0.723588 0.751564 0.124 Uiso 0.25 1 calc R U P . .

loop_
_atom_site_aniso_label
_atom_site_aniso_U_11
_atom_site_aniso_U_22
_atom_site_aniso_U_33
_atom_site_aniso_U_23
_atom_site_aniso_U_13
_atom_site_aniso_U_12
I2 0.02087(18) 0.0384(2) 0.0560(3) -0.02211(18) 0.00472(16) 0.00204(15)
Co1 0.0109(3) 0.0185(3) 0.0240(3) 0.0014(2) -0.0017(2) -0.0008(2)
O3 0.0121(16) 0.0213(18) 0.035(2) 0.0026(15) 0.0000(14) -0.0005(13)
O4 0.0111(16) 0.0211(18) 0.038(2) -0.0007(15) -0.0028(14) -0.0025(13)
N3 0.015(2) 0.020(2) 0.037(3) -0.0046(18) -0.0027(17) 0.0021(16)
N4 0.018(2) 0.020(2) 0.034(2) -0.0002(18) 0.0028(17) 0.0012(17)
C1 0.010(2) 0.027(3) 0.017(2) 0.0004(18) -0.0004(16) 0.0006(18)
C2 0.013(2) 0.026(3) 0.022(2) -0.002(2) -0.0022(18) -0.0019(19)
C3 0.013(2) 0.022(2) 0.020(2) 0.0040(18) 0.0001(17) -0.0004(18)
C4 0.011(2) 0.024(2) 0.024(2) -0.0024(19) 0.0005(17) 0.0035(18)
C5 0.025(3) 0.028(3) 0.043(3) 0.003(2) 0.000(2) 0.008(2)
C6 0.034(3) 0.030(3) 0.055(4) 0.006(3) -0.004(3) 0.012(3)
C7 0.026(3) 0.035(3) 0.074(5) -0.015(3) -0.009(3) 0.015(3)
C8 0.026(3) 0.050(4) 0.060(4) -0.010(3) 0.008(3) 0.016(3)
C9 0.026(3) 0.044(3) 0.040(3) -0.002(3) 0.003(2) 0.012(3)
C10 0.030(3) 0.039(4) 0.089(6) -0.014(4) -0.013(3) 0.022(3)
C11 0.021(3) 0.039(4) 0.100(6) -0.016(4) -0.010(3) 0.014(3)
C12 0.016(3) 0.022(3) 0.076(5) -0.011(3) -0.001(3) 0.005(2)
C13 0.014(3) 0.031(3) 0.098(6) -0.017(3) -0.010(3) 0.003(2)
C14 0.022(3) 0.028(3) 0.073(5) -0.003(3) -0.005(3) 0.010(2)
C15 0.020(3) 0.021(3) 0.088(5) -0.010(3) 0.002(3) 0.003(2)
C16 0.018(3) 0.031(3) 0.066(4) -0.008(3) 0.002(3) -0.003(2)
I1 0.0329(2) 0.0584(3) 0.0336(2) 0.0117(2) 0.00257(18) -0.0061(2)
Co2 0.0101(3) 0.0178(3) 0.0202(3) 0.0000(2) -0.0004(2) -0.0008(2)
O1 0.040(3) 0.083(4) 0.151(7) -0.065(5) 0.012(4) -0.012(3)
O2 0.0132(18) 0.043(2) 0.052(3) 0.000(2) -0.0003(17) -0.0025(17)
N1 0.020(2) 0.019(2) 0.031(2) -0.0046(17) -0.0015(17) -0.0010(16)
N2 0.028(2) 0.023(2) 0.030(2) -0.0085(18) -0.0077(18) 0.0067(18)
C25 0.032(3) 0.035(3) 0.038(3) -0.005(3) -0.017(2) 0.004(3)
C26 0.031(3) 0.039(3) 0.034(3) 0.008(3) 0.012(2) 0.008(3)
C27 0.012(2) 0.023(3) 0.071(4) 0.006(3) -0.002(2) 0.003(2)
C28 0.032(3) 0.035(3) 0.057(4) -0.023(3) -0.006(3) 0.004(2)
C29 0.061(4) 0.043(4) 0.070(4) -0.035(3) -0.017(4) 0.008(3)
C30 0.100(5) 0.047(4) 0.063(4) -0.024(4) -0.030(4) 0.024(4)
C31 0.133(9) 0.058(5) 0.030(4) -0.006(3) 0.001(4) 0.027(5)
C32 0.069(4) 0.033(3) 0.028(3) -0.003(2) -0.001(3) 0.014(3)
C33 0.115(6) 0.062(5) 0.077(5) -0.031(4) -0.029(5) 0.026(4)
C34 0.082(5) 0.053(4) 0.068(4) -0.020(4) -0.023(4) 0.015(4)
C35 0.060(4) 0.039(4) 0.045(4) -0.017(3) -0.013(3) 0.008(3)
C36 0.047(4) 0.038(4) 0.063(5) -0.026(3) -0.006(3) 0.010(3)
C37 0.031(3) 0.029(3) 0.042(3) -0.011(3) -0.005(2) 0.005(2)
C38 0.021(3) 0.033(3) 0.040(3) -0.010(2) -0.002(2) 0.001(2)
C39 0.033(3) 0.049(4) 0.044(4) -0.020(3) -0.010(3) 0.001(3)
C48 0.024(3) 0.031(3) 0.052(4) 0.005(3) 0.002(3) -0.005(2)
O9 0.021(5) 0.101(9) 0.133(10) 0.032(8) 0.016(6) 0.023(6)
N5 0.051(4) 0.098(6) 0.083(5) 0.008(4) 0.006(4) 0.007(4)
C40 0.149(11) 0.145(11) 0.097(9) -0.040(8) 0.011(8) -0.036(10)
C46 0.075(6) 0.112(7) 0.123(7) 0.012(6) 0.007(6) 0.010(6)
C47 0.070(7) 0.124(9) 0.166(11) 0.025(9) 0.056(7) 0.011(7)
I3 0.02270(19) 0.0898(4) 0.0363(2) 0.0199(2) 0.00390(16) 0.0188(2)
I4 0.0313(2) 0.0680(3) 0.0283(2) 0.01515(19) 0.00790(15) 0.0251(2)
O5 0.0238(18) 0.0275(18) 0.0183(17) -0.0044(14) 0.0014(14) -0.0055(15)
O6 0.033(2) 0.029(2) 0.034(2) 0.0049(16) 0.0006(17) 0.0072(17)
O7 0.032(2) 0.035(2) 0.041(2) 0.0159(18) 0.0067(18) -0.0044(18)
O8 0.033(2) 0.046(2) 0.0206(19) -0.0103(17) -0.0074(16) 0.0180(18)
C17 0.012(2) 0.033(3) 0.023(3) -0.004(2) -0.0019(18) -0.002(2)
C18 0.020(2) 0.028(3) 0.016(2) -0.0038(19) -0.0010(18) 0.005(2)
C19 0.015(2) 0.039(3) 0.022(2) 0.000(2) 0.0003(19) 0.005(2)
C20 0.024(3) 0.040(3) 0.017(2) -0.004(2) 0.004(2) 0.006(2)
C21 0.018(2) 0.023(2) 0.018(2) -0.0031(18) -0.0018(18) -0.0005(19)
C22 0.019(2) 0.031(3) 0.018(2) -0.002(2) -0.0022(19) 0.005(2)
C23 0.017(2) 0.028(3) 0.020(2) -0.004(2) 0.0016(18) 0.003(2)
C24 0.016(2) 0.034(3) 0.022(2) 0.001(2) 0.0043(19) 0.008(2)

loop_
_atom_type_symbol
_atom_type_description
_atom_type_scat_dispersion_real
_atom_type_scat_dispersion_imag
_atom_type_scat_source
C C 0.0033 0.0016 'International Tables Vol C Tables 4.2.6.8 and 6.1.1.4'
H H 0.0000 0.0000 'International Tables Vol C Tables 4.2.6.8 and 6.1.1.4'
N N 0.0061 0.0033 'International Tables Vol C Tables 4.2.6.8 and 6.1.1.4'
O O 0.0106 0.0060 'International Tables Vol C Tables 4.2.6.8 and 6.1.1.4'
Co Co 0.3494 0.9721 'International Tables Vol C Tables 4.2.6.8 and 6.1.1.4'
I I -0.4742 1.8119 'International Tables Vol C Tables 4.2.6.8 and 6.1.1.4'

loop_
_geom_angle_atom_site_label_1
_geom_angle_atom_site_label_2
_geom_angle_atom_site_label_3
_geom_angle
_geom_angle_site_symmetry_1
_geom_angle_site_symmetry_3
_geom_angle_publ_flag
C26 I5 C25 32.4(2) . . ?
C26 I5 I5 159.4(3) . 3_756 ?
C25 I5 I5 133.9(3) . 3_756 ?
N6 C44 H44A 109.5 . . ?
N6 C44 H44B 109.5 . . ?
H44A C44 H44B 109.5 . . ?
N6 C44 H44C 109.5 . . ?
H44A C44 H44C 109.5 . . ?
H44B C44 H44C 109.5 . . ?
N6 C51 H51A 109.5 . . ?
N6 C51 H51B 109.5 . . ?
H51A C51 H51B 109.5 . . ?
N6 C51 H51C 109.5 . . ?
H51A C51 H51C 109.5 . . ?
H51B C51 H51C 109.5 . . ?
O4 Co1 N4 175.33(16) . 4_566 ?
O4 Co1 N3 84.90(15) . . ?
N4 Co1 N3 99.31(16) 4_566 . ?
O4 Co1 O7 86.71(15) . 7_565 ?
N4 Co1 O7 91.43(17) 4_566 7_565 ?
N3 Co1 O7 87.59(16) . 7_565 ?
O4 Co1 O6 89.67(15) . . ?
N4 Co1 O6 92.57(16) 4_566 . ?
N3 Co1 O6 86.81(16) . . ?
O7 Co1 O6 173.58(15) 7_565 . ?
O4 Co1 O5 86.32(13) . . ?
N4 Co1 O5 91.41(15) 4_566 . ?
N3 Co1 O5 143.38(15) . . ?
O7 Co1 O5 127.28(13) 7_565 . ?
O6 Co1 O5 57.64(13) . . ?
C1 O3 Co2 130.2(3) . . ?
C1 O4 Co1 136.2(3) . . ?
C9 N3 C5 117.5(5) . . ?
C9 N3 Co1 117.8(4) . . ?
C5 N3 Co1 122.9(4) . . ?
C16 N4 C12 116.3(5) . . ?
C16 N4 Co1 123.8(4) . 4_466 ?
C12 N4 Co1 119.8(3) . 4_466 ?
O4 C1 O3 127.7(4) . . ?
O4 C1 C3 113.8(4) . . ?
O3 C1 C3 118.5(4) . . ?
C3 C2 C4 122.1(5) . 5_666 ?
C3 C2 H2 118.9 . . ?
C4 C2 H2 118.9 5_666 . ?
C2 C3 C4 117.6(4) . . ?
C2 C3 C1 115.8(4) . . ?
C4 C3 C1 126.6(4) . . ?
C2 C4 C3 120.2(4) 5_666 . ?
C2 C4 I2 115.5(4) 5_666 . ?
C3 C4 I2 124.2(3) . . ?
N3 C5 C6 122.6(6) . . ?
N3 C5 H5 118.7 . . ?
C6 C5 H5 118.7 . . ?
C7 C6 C5 119.9(6) . . ?
C7 C6 H6 120.1 . . ?
C5 C6 H6 120.1 . . ?
C6 C7 C8 117.7(5) . . ?
C6 C7 C10 122.2(7) . . ?
C8 C7 C10 120.0(7) . . ?
C9 C8 C7 118.8(6) . . ?
C9 C8 H8 120.6 . . ?
C7 C8 H8 120.6 . . ?
N3 C9 C8 123.3(6) . . ?
N3 C9 H9 118.3 . . ?
C8 C9 H9 118.3 . . ?
C11 C10 C7 110.1(5) . . ?
C11 C10 H10A 109.6 . . ?
C7 C10 H10A 109.6 . . ?
C11 C10 H10B 109.6 . . ?
C7 C10 H10B 109.6 . . ?
H10A C10 H10B 108.2 . . ?
C10 C11 C14 115.7(6) . . ?
C10 C11 H11A 108.3 . . ?
C14 C11 H11A 108.3 . . ?
C10 C11 H11B 108.3 . . ?
C14 C11 H11B 108.3 . . ?
H11A C11 H11B 107.4 . . ?
N4 C12 C13 123.0(5) . . ?
N4 C12 H12 118.5 . . ?
C13 C12 H12 118.5 . . ?
C14 C13 C12 120.6(6) . . ?
C14 C13 H13 119.7 . . ?
C12 C13 H13 119.7 . . ?
C13 C14 C15 115.7(5) . . ?
C13 C14 C11 123.7(6) . . ?
C15 C14 C11 120.6(6) . . ?
C16 C15 C14 120.6(6) . . ?
C16 C15 H15 119.7 . . ?
C14 C15 H15 119.7 . . ?
N4 C16 C15 123.8(5) . . ?
N4 C16 H16 118.1 . . ?
C15 C16 H16 118.1 . . ?
O2 Co2 O3 170.79(15) . . ?
O2 Co2 N2 97.79(18) . . ?
O3 Co2 N2 89.46(16) . . ?
O2 Co2 N1 95.76(17) . 2_655 ?
O3 Co2 N1 89.53(15) . 2_655 ?
N2 Co2 N1 92.79(17) . 2_655 ?
O2 Co2 O5 83.67(16) . . ?
O3 Co2 O5 88.62(14) . . ?
N2 Co2 O5 174.85(16) . . ?
N1 Co2 O5 91.97(15) 2_655 . ?
O2 Co2 O8 85.81(16) . 7_565 ?
O3 Co2 O8 87.87(14) . 7_565 ?
N2 Co2 O8 95.30(17) . 7_565 ?
N1 Co2 O8 171.47(17) 2_655 7_565 ?
O5 Co2 O8 79.85(15) . 7_565 ?
C48 O2 Co2 136.6(4) . . ?
C37 N1 C38 117.2(5) . . ?
C37 N1 Co2 119.5(4) . 2_654 ?
C38 N1 Co2 123.0(4) . 2_654 ?
C32 N2 C28 117.9(5) . . ?
C32 N2 Co2 121.0(4) . . ?
C28 N2 Co2 121.0(4) . . ?
C27 C25 C26 121.7(5) 5_766 . ?
C27 C25 I5 160.9(5) 5_766 . ?
C26 C25 I5 65.3(4) . . ?
C27 C25 H25 119.1 5_766 . ?
C26 C25 H25 119.1 . . ?
I5 C25 H25 57.2 . . ?
C25 C26 C27 120.2(5) . . ?
C25 C26 I1 119.5(5) . . ?
C27 C26 I1 120.2(4) . . ?
C25 C26 I5 82.3(4) . . ?
C27 C26 I5 151.0(5) . . ?
I1 C26 I5 43.12(18) . . ?
C25 C27 C26 118.0(5) 5_766 . ?
C25 C27 C48 115.1(6) 5_766 . ?
C26 C27 C48 126.9(6) . . ?
N2 C28 C29 122.9(7) . . ?
N2 C28 H28 118.5 . . ?
C29 C28 H28 118.5 . . ?
C30 C29 C28 119.3(8) . . ?
C30 C29 H29 120.3 . . ?
C28 C29 H29 120.3 . . ?
C29 C30 C31 117.3(7) . . ?
C29 C30 C33 122.0(9) . . ?
C31 C30 C33 120.7(9) . . ?
C32 C31 C30 121.2(8) . . ?
C32 C31 H31 119.4 . . ?
C30 C31 H31 119.4 . . ?
N2 C32 C31 121.2(7) . . ?
N2 C32 H32 119.4 . . ?
C31 C32 H32 119.4 . . ?
C34 C33 C30 113.6(8) . . ?
C34 C33 H33A 108.8 . . ?
C30 C33 H33A 108.8 . . ?
C34 C33 H33B 108.8 . . ?
C30 C33 H33B 108.8 . . ?
H33A C33 H33B 107.7 . . ?
C33 C34 C35 116.6(7) . . ?
C33 C34 H34A 108.1 . . ?
C35 C34 H34A 108.1 . . ?
C33 C34 H34B 108.1 . . ?
C35 C34 H34B 108.1 . . ?
H34A C34 H34B 107.3 . . ?
C39 C35 C36 117.1(6) . . ?
C39 C35 C34 119.3(6) . . ?
C36 C35 C34 123.6(7) . . ?
C37 C36 C35 120.0(6) . . ?
C37 C36 H36 120.0 . . ?
C35 C36 H36 120.0 . . ?
N1 C37 C36 122.8(6) . . ?
N1 C37 H37 118.6 . . ?
C36 C37 H37 118.6 . . ?
N1 C38 C39 123.9(5) . . ?
N1 C38 H38 118.1 . . ?
C39 C38 H38 118.1 . . ?
C38 C39 C35 119.0(6) . . ?
C38 C39 H39 120.5 . . ?
C35 C39 H39 120.5 . . ?
O2 C48 O1 125.1(6) . . ?
O2 C48 C27 117.3(6) . . ?
O1 C48 C27 117.7(6) . . ?
C46 N5 C47 125.3(11) . . ?
C46 N5 C40 114.5(10) . . ?
C47 N5 C40 120.2(11) . . ?
N5 C40 H40A 109.5 . . ?
N5 C40 H40B 109.5 . . ?
H40A C40 H40B 109.5 . . ?
N5 C40 H40C 109.5 . . ?
H40A C40 H40C 109.5 . . ?
H40B C40 H40C 109.5 . . ?
O9 C46 N5 128.9(14) . . ?
O9 C46 H46 115.6 . . ?
N5 C46 H46 115.6 . . ?
N5 C47 H47A 109.5 . . ?
N5 C47 H47B 109.5 . . ?
H47A C47 H47B 109.5 . . ?
N5 C47 H47C 109.5 . . ?
H47A C47 H47C 109.5 . . ?
H47B C47 H47C 109.5 . . ?
C17 O5 Co2 149.3(3) . . ?
C17 O5 Co1 88.5(3) . . ?
Co2 O5 Co1 103.33(14) . . ?
C17 O6 Co1 91.7(3) . . ?
C24 O7 Co1 95.2(3) . 7_566 ?
C24 O8 Co2 154.0(3) . 7_566 ?
O6 C17 O5 121.5(5) . . ?
O6 C17 C18 119.0(5) . . ?
O5 C17 C18 119.5(5) . . ?
C23 C18 C19 117.9(5) . . ?
C23 C18 C17 118.4(4) . . ?
C19 C18 C17 123.7(4) . . ?
C20 C19 C18 121.0(5) . . ?
C20 C19 I3 117.4(4) . . ?
C18 C19 I3 121.6(4) . . ?
C19 C20 C21 120.3(5) . . ?
C19 C20 H20 119.9 . . ?
C21 C20 H20 119.9 . . ?
C22 C21 C20 118.5(5) . . ?
C22 C21 C24 123.6(4) . . ?
C20 C21 C24 117.8(4) . . ?
C23 C22 C21 121.6(5) . . ?
C23 C22 I4 119.8(4) . . ?
C21 C22 I4 118.5(4) . . ?
C22 C23 C18 120.4(5) . . ?
C22 C23 H23 119.8 . . ?
C18 C23 H23 119.8 . . ?
O7 C24 O8 122.2(5) . . ?
O7 C24 C21 120.5(5) . . ?
O8 C24 C21 117.3(5) . . ?
C41 N7 C43 96.2(17) . . ?
C41 N7 C42 103.1(18) . . ?
C43 N7 C42 156(2) . . ?
N7 C41 H41A 120.0 . . ?
N7 C41 H41B 120.0 . . ?
H41A C41 H41B 120.0 . . ?
N7 C42 H42A 109.5 . . ?
N7 C42 H42B 109.5 . . ?
H42A C42 H42B 109.5 . . ?
N7 C42 H42C 109.5 . . ?
H42A C42 H42C 109.5 . . ?
H42B C42 H42C 109.5 . . ?
O11 C43 N7 102(2) . . ?
O11 C43 H43 129.2 . . ?
N7 C43 H43 129.2 . . ?
C51 N6 C44 119(2) . . ?
C51 N6 C45 123(2) . . ?
C44 N6 C45 118(2) . . ?
O10 C45 N6 103.1(17) . . ?
O10 C45 H45 128.4 . . ?
N6 C45 H45 128.4 . . ?

loop_
_geom_bond_atom_site_label_1
_geom_bond_atom_site_label_2
_geom_bond_distance
_geom_bond_site_symmetry_2
_geom_bond_publ_flag
I5 C26 2.342(8) . ?
I5 C25 2.554(9) . ?
I5 I5 3.135(11) 3_756 ?
C44 N6 1.40(3) . ?
C44 H44A 0.9800 . ?
C44 H44B 0.9800 . ?
C44 H44C 0.9800 . ?
C51 N6 1.37(4) . ?
C51 H51A 0.9800 . ?
C51 H51B 0.9800 . ?
C51 H51C 0.9800 . ?
I2 C4 2.095(5) . ?
Co1 O4 2.075(3) . ?
Co1 N4 2.086(4) 4_566 ?
Co1 N3 2.127(4) . ?
Co1 O7 2.230(4) 7_565 ?
Co1 O6 2.231(4) . ?
Co1 O5 2.293(4) . ?
O3 C1 1.258(6) . ?
O3 Co2 2.120(3) . ?
O4 C1 1.242(6) . ?
N3 C9 1.336(7) . ?
N3 C5 1.337(7) . ?
N4 C16 1.337(7) . ?
N4 C12 1.344(7) . ?
C1 C3 1.532(6) . ?
C2 C3 1.388(7) . ?
C2 C4 1.388(6) 5_666 ?
C2 H2 0.9500 . ?
C3 C4 1.396(7) . ?
C5 C6 1.391(8) . ?
C5 H5 0.9500 . ?
C6 C7 1.374(10) . ?
C6 H6 0.9500 . ?
C7 C8 1.396(10) . ?
C7 C10 1.520(8) . ?
C8 C9 1.389(8) . ?
C8 H8 0.9500 . ?
C9 H9 0.9500 . ?
C10 C11 1.463(9) . ?
C10 H10A 0.9900 . ?
C10 H10B 0.9900 . ?
C11 C14 1.503(8) . ?
C11 H11A 0.9900 . ?
C11 H11B 0.9900 . ?
C12 C13 1.385(8) . ?
C12 H12 0.9500 . ?
C13 C14 1.382(9) . ?
C13 H13 0.9500 . ?
C14 C15 1.397(9) . ?
C15 C16 1.367(8) . ?
C15 H15 0.9500 . ?
C16 H16 0.9500 . ?
I1 C26 2.099(6) . ?
Co2 O2 2.044(4) . ?
Co2 N2 2.125(4) . ?
Co2 N1 2.126(4) 2_655 ?
Co2 O5 2.131(3) . ?
Co2 O8 2.162(4) 7_565 ?
O1 C48 1.213(8) . ?
O2 C48 1.205(7) . ?
N1 C37 1.332(7) . ?
N1 C38 1.339(7) . ?
N2 C32 1.331(8) . ?
N2 C28 1.348(8) . ?
C25 C27 1.372(9) 5_766 ?
C25 C26 1.381(9) . ?
C25 H25 0.9500 . ?
C26 C27 1.387(9) . ?
C27 C48 1.539(8) . ?
C28 C29 1.389(9) . ?
C28 H28 0.9500 . ?
C29 C30 1.359(13) . ?
C29 H29 0.9500 . ?
C30 C31 1.386(14) . ?
C30 C33 1.509(11) . ?
C31 C32 1.380(10) . ?
C31 H31 0.9500 . ?
C32 H32 0.9500 . ?
C33 C34 1.417(11) . ?
C33 H33A 0.9900 . ?
C33 H33B 0.9900 . ?
C34 C35 1.526(10) . ?
C34 H34A 0.9900 . ?
C34 H34B 0.9900 . ?
C35 C39 1.390(10) . ?
C35 C36 1.394(10) . ?
C36 C37 1.386(8) . ?
C36 H36 0.9500 . ?
C37 H37 0.9500 . ?
C38 C39 1.382(8) . ?
C38 H38 0.9500 . ?
C39 H39 0.9500 . ?
O9 C46 1.206(14) . ?
N5 C46 1.297(14) . ?
N5 C47 1.335(12) . ?
N5 C40 1.420(14) . ?
C40 H40A 0.9800 . ?
C40 H40B 0.9800 . ?
C40 H40C 0.9800 . ?
C46 H46 0.9500 . ?
C47 H47A 0.9800 . ?
C47 H47B 0.9800 . ?
C47 H47C 0.9800 . ?
I3 C19 2.097(5) . ?
I4 C22 2.107(5) . ?
O5 C17 1.258(6) . ?
O6 C17 1.242(6) . ?
O7 C24 1.240(7) . ?
O8 C24 1.257(7) . ?
C17 C18 1.493(7) . ?
C18 C23 1.397(7) . ?
C18 C19 1.412(7) . ?
C19 C20 1.381(7) . ?
C20 C21 1.401(7) . ?
C20 H20 0.9500 . ?
C21 C22 1.383(7) . ?
C21 C24 1.499(7) . ?
C22 C23 1.381(7) . ?
C23 H23 0.9500 . ?
N7 C41 1.41(3) . ?
N7 C43 1.60(4) . ?
N7 C42 1.63(4) . ?
C41 H41A 0.9500 . ?
C41 H41B 0.9500 . ?
C42 H42A 0.9800 . ?
C42 H42B 0.9800 . ?
C42 H42C 0.9800 . ?
C43 O11 1.447(19) . ?
C43 H43 0.9500 . ?
O10 C45 1.462(19) . ?
N6 C45 1.484(19) . ?
C45 H45 0.9500 . ?
